data_7243984
loop_
_publ_author_name
'Anwar, Shaik'
'Lin, Li-Tzu'
'Srinivasadesikan, V.'
'Gudise, Veera Babu'
'Chen, Kwunmin'

_publ_section_title
;
 [3+2] regioselective annulation reaction of 2-arylidene-1,3-indandiones
 towards synthesis of spirocyclopentenes: understanding the mechanism of
 \g-attack vs. \a-attack using DFT studies
;
_journal_issue 61
_journal_name_full 'RSC Advances'
_journal_page_first 38648
_journal_page_last 38653
_journal_paper_doi 10.1039/D1RA07165C
_journal_volume 11
_journal_year 2021
_chemical_formula_moiety 'C22 H17 F O4'
_chemical_formula_sum 'C22 H17 F O4'
_chemical_formula_weight 364.36
_space_group_IT_number 14
_space_group_name_Hall '-P 2yn'
_space_group_name_H-M_alt 'P 1 21/n 1'
_symmetry_cell_setting monoclinic
_symmetry_space_group_name_H-M 'P 1 21/n 1'
_atom_sites_solution_hydrogens geom
_atom_sites_solution_primary direct
_atom_sites_solution_secondary difmap
_audit_creation_method SHELXL-97
_audit_update_record
;
2021-09-17 deposited with the CCDC.	2021-11-19 downloaded from the CCDC.
;
_cell_angle_alpha 90.00
_cell_angle_beta 112.394(10)
_cell_angle_gamma 90.00
_cell_formula_units_Z 4
_cell_length_a 18.116(7)
_cell_length_b 5.561(2)
_cell_length_c 18.910(7)
_cell_measurement_reflns_used 1538
_cell_measurement_temperature 200(2)
_cell_measurement_theta_max 20.58
_cell_measurement_theta_min 2.33
_cell_volume 1761.4(11)
_computing_molecular_graphics 'Ortep-3 for Windows (Farrugia, 1997)'
_computing_publication_material 'WinGX publication routines (Farrugia, 1999)'
_computing_structure_refinement 'SHELXL-97 (Sheldrick, 1997)'
_computing_structure_solution 'SHELXS-86 (Sheldrick, 1986)'
_diffrn_ambient_temperature 200(2)
_diffrn_measured_fraction_theta_full 0.992
_diffrn_measured_fraction_theta_max 0.992
_diffrn_measurement_device_type 'Bruker APEX2'
_diffrn_radiation_monochromator graphite
_diffrn_radiation_source 'fine-focus sealed tube'
_diffrn_radiation_type MoK\a
_diffrn_radiation_wavelength 0.71073
_diffrn_reflns_av_R_equivalents 0.0672
_diffrn_reflns_av_sigmaI/netI 0.1234
_diffrn_reflns_limit_h_max 21
_diffrn_reflns_limit_h_min -21
_diffrn_reflns_limit_k_max 6
_diffrn_reflns_limit_k_min -6
_diffrn_reflns_limit_l_max 22
_diffrn_reflns_limit_l_min -22
_diffrn_reflns_number 11711
_diffrn_reflns_theta_full 25.02
_diffrn_reflns_theta_max 25.02
_diffrn_reflns_theta_min 1.98
_exptl_absorpt_coefficient_mu 0.101
_exptl_absorpt_correction_T_max 0.9990
_exptl_absorpt_correction_T_min 0.9588
_exptl_absorpt_correction_type multi-scan
_exptl_crystal_colour colorless
_exptl_crystal_density_diffrn 1.374
_exptl_crystal_density_method 'not measured'
_exptl_crystal_description prism
_exptl_crystal_F_000 760
_exptl_crystal_size_max 0.42
_exptl_crystal_size_mid 0.11
_exptl_crystal_size_min 0.01
_refine_diff_density_max 0.253
_refine_diff_density_min -0.281
_refine_diff_density_rms 0.054
_refine_ls_extinction_method none
_refine_ls_goodness_of_fit_ref 0.959
_refine_ls_hydrogen_treatment constr
_refine_ls_matrix_type full
_refine_ls_number_parameters 244
_refine_ls_number_reflns 3101
_refine_ls_number_restraints 0
_refine_ls_restrained_S_all 0.959
_refine_ls_R_factor_all 0.1469
_refine_ls_R_factor_gt 0.0561
_refine_ls_shift/su_max 0.000
_refine_ls_shift/su_mean 0.000
_refine_ls_structure_factor_coef Fsqd
_refine_ls_weighting_details 'calc w=1/[\s^2^(Fo^2^)+(0.0477P)^2^+0.0000P] where P=(Fo^2^+2Fc^2^)/3'
_refine_ls_weighting_scheme calc
_refine_ls_wR_factor_gt 0.0946
_refine_ls_wR_factor_ref 0.1191
_reflns_number_gt 1576
_reflns_number_total 3101
_reflns_threshold_expression >2sigma(I)
_cod_data_source_file d1ra07165c2.cif
_cod_data_source_block a14854
_cod_original_cell_volume 1761.2(12)
_cod_original_sg_symbol_H-M 'P 21/n'
_cod_database_code 7243984

loop_
_symmetry_equiv_pos_as_xyz
'x, y, z'
'-x+1/2, y+1/2, -z+1/2'
'-x, -y, -z'
'x-1/2, -y-1/2, z-1/2'

loop_
_atom_site_label
_atom_site_type_symbol
_atom_site_fract_x
_atom_site_fract_y
_atom_site_fract_z
_atom_site_U_iso_or_equiv
_atom_site_adp_type
_atom_site_occupancy
_atom_site_symmetry_multiplicity
_atom_site_calc_flag
_atom_site_refinement_flags
_atom_site_disorder_assembly
_atom_site_disorder_group
C1 C 0.14569(17) 1.2446(6) 0.35089(16) 0.0262(8) Uani 1 1 d . . .
C2 C 0.21835(16) 1.1001(6) 0.36383(15) 0.0244(8) Uani 1 1 d . . .
C3 C 0.27656(18) 1.1227(6) 0.33335(16) 0.0342(9) Uani 1 1 d . . .
H3 H 0.2740 1.2472 0.2981 0.041 Uiso 1 1 calc R . .
C4 C 0.33841(18) 0.9579(7) 0.35602(17) 0.0391(9) Uani 1 1 d . . .
H4 H 0.3784 0.9678 0.3352 0.047 Uiso 1 1 calc R . .
C5 C 0.34319(18) 0.7786(6) 0.40852(18) 0.0388(9) Uani 1 1 d . . .
H5 H 0.3863 0.6678 0.4230 0.047 Uiso 1 1 calc R . .
C6 C 0.28629(18) 0.7591(6) 0.43982(16) 0.0338(9) Uani 1 1 d . . .
H6 H 0.2902 0.6388 0.4768 0.041 Uiso 1 1 calc R . .
C7 C 0.22345(16) 0.9190(6) 0.41607(15) 0.0246(8) Uani 1 1 d . . .
C8 C 0.15364(16) 0.9307(6) 0.43844(16) 0.0255(8) Uani 1 1 d . . .
C9 C 0.09520(16) 1.1154(6) 0.38709(15) 0.0227(8) Uani 1 1 d . . .
C10 C 0.05548(16) 1.2722(6) 0.42947(15) 0.0292(8) Uani 1 1 d . . .
H10A H 0.0869 1.2704 0.4853 0.035 Uiso 1 1 calc R . .
H10B H 0.0500 1.4405 0.4111 0.035 Uiso 1 1 calc R . .
C11 C -0.02438(16) 1.1594(6) 0.41106(15) 0.0270(8) Uani 1 1 d . . .
H11 H -0.0598 1.2020 0.4353 0.032 Uiso 1 1 calc R . .
C12 C -0.04038(16) 0.9938(6) 0.35728(15) 0.0232(8) Uani 1 1 d . . .
C13 C -0.11293(17) 0.8434(6) 0.32545(18) 0.0277(8) Uani 1 1 d . . .
C14 C -0.24335(17) 0.7772(6) 0.32466(17) 0.0385(9) Uani 1 1 d . . .
H14A H -0.2553 0.7229 0.2716 0.046 Uiso 1 1 calc R . .
H14B H -0.2872 0.8843 0.3241 0.046 Uiso 1 1 calc R . .
C15 C -0.23938(18) 0.5639(7) 0.37399(18) 0.0492(10) Uani 1 1 d . . .
H15A H -0.2398 0.6568 0.4238 0.059 Uiso 1 1 d R . .
H15B H -0.2990 0.4917 0.3555 0.059 Uiso 1 1 d R . .
H15C H -0.1843 0.4393 0.3726 0.059 Uiso 1 1 d R . .
C16 C 0.02495(15) 0.9633(5) 0.32649(14) 0.0217(7) Uani 1 1 d . . .
H16 H 0.0412 0.7903 0.3311 0.026 Uiso 1 1 calc R . .
C17 C -0.00048(15) 1.0384(6) 0.24392(15) 0.0230(8) Uani 1 1 d . . .
C18 C -0.04223(16) 1.2488(6) 0.21649(17) 0.0280(8) Uani 1 1 d . . .
H18 H -0.0545 1.3523 0.2505 0.034 Uiso 1 1 calc R . .
C19 C -0.06637(17) 1.3107(6) 0.14017(17) 0.0337(9) Uani 1 1 d . . .
H19 H -0.0951 1.4553 0.1215 0.040 Uiso 1 1 calc R . .
C20 C -0.04830(18) 1.1609(7) 0.09258(17) 0.0350(9) Uani 1 1 d . . .
C21 C -0.00723(18) 0.9505(7) 0.11689(17) 0.0380(9) Uani 1 1 d . . .
H21 H 0.0044 0.8485 0.0822 0.046 Uiso 1 1 calc R . .
C22 C 0.01691(17) 0.8905(6) 0.19340(16) 0.0297(8) Uani 1 1 d . . .
H22 H 0.0458 0.7459 0.2115 0.036 Uiso 1 1 calc R . .
F1 F -0.07248(11) 1.2194(3) 0.01715(9) 0.0575(6) Uani 1 1 d . . .
O1 O 0.13031(11) 1.4375(4) 0.31787(11) 0.0364(6) Uani 1 1 d . . .
O2 O 0.14311(11) 0.8098(4) 0.48719(11) 0.0381(6) Uani 1 1 d . . .
O3 O -0.12125(12) 0.6845(4) 0.28071(13) 0.0477(7) Uani 1 1 d . . .
O4 O -0.16860(11) 0.9107(4) 0.35209(10) 0.0364(6) Uani 1 1 d . . .

loop_
_atom_site_aniso_label
_atom_site_aniso_U_11
_atom_site_aniso_U_22
_atom_site_aniso_U_33
_atom_site_aniso_U_23
_atom_site_aniso_U_13
_atom_site_aniso_U_12
C1 0.0265(18) 0.027(2) 0.0236(18) -0.0003(17) 0.0076(15) 0.0008(18)
C2 0.0249(18) 0.023(2) 0.0246(17) 0.0019(16) 0.0087(15) -0.0042(17)
C3 0.0317(19) 0.039(2) 0.0335(18) 0.0026(18) 0.0147(16) -0.0047(19)
C4 0.031(2) 0.051(3) 0.042(2) -0.001(2) 0.0212(17) 0.002(2)
C5 0.0294(19) 0.043(3) 0.047(2) 0.006(2) 0.0169(17) 0.0077(19)
C6 0.0298(18) 0.033(2) 0.0365(19) 0.0082(18) 0.0102(16) 0.0020(18)
C7 0.0197(17) 0.026(2) 0.0276(17) 0.0005(17) 0.0077(14) 0.0005(17)
C8 0.0264(18) 0.030(2) 0.0216(16) -0.0039(17) 0.0101(15) -0.0035(17)
C9 0.0215(16) 0.026(2) 0.0231(15) 0.0035(16) 0.0108(14) 0.0006(16)
C10 0.0329(19) 0.028(2) 0.0284(17) -0.0031(16) 0.0133(15) -0.0016(17)
C11 0.0280(19) 0.032(2) 0.0253(17) 0.0025(17) 0.0151(14) 0.0036(17)
C12 0.0261(18) 0.024(2) 0.0219(16) -0.0016(16) 0.0121(14) -0.0003(16)
C13 0.0247(19) 0.032(2) 0.0300(18) 0.0064(18) 0.0142(16) 0.0042(18)
C14 0.0199(17) 0.054(3) 0.042(2) -0.001(2) 0.0126(15) -0.0091(18)
C15 0.035(2) 0.049(3) 0.058(2) 0.016(2) 0.0122(17) -0.0055(19)
C16 0.0233(16) 0.0170(19) 0.0251(16) -0.0027(15) 0.0095(14) 0.0022(15)
C17 0.0189(16) 0.027(2) 0.0231(16) 0.0001(17) 0.0083(14) -0.0007(16)
C18 0.0304(18) 0.026(2) 0.0287(18) -0.0024(17) 0.0118(14) 0.0030(17)
C19 0.0306(19) 0.033(2) 0.034(2) 0.0046(19) 0.0083(16) 0.0027(17)
C20 0.041(2) 0.045(3) 0.0188(18) 0.0038(19) 0.0117(16) -0.005(2)
C21 0.053(2) 0.039(3) 0.0294(19) -0.012(2) 0.0237(17) -0.001(2)
C22 0.0373(19) 0.025(2) 0.0328(19) -0.0018(18) 0.0205(16) 0.0030(17)
F1 0.0801(14) 0.0652(16) 0.0265(10) 0.0092(11) 0.0194(10) 0.0008(12)
O1 0.0376(13) 0.0301(15) 0.0422(13) 0.0066(13) 0.0160(11) -0.0005(12)
O2 0.0380(13) 0.0488(17) 0.0318(12) 0.0124(12) 0.0181(11) 0.0029(12)
O3 0.0408(14) 0.0471(18) 0.0615(16) -0.0302(14) 0.0263(12) -0.0104(13)
O4 0.0268(12) 0.0430(16) 0.0436(13) -0.0093(12) 0.0181(11) -0.0058(12)

loop_
_atom_type_symbol
_atom_type_description
_atom_type_scat_dispersion_real
_atom_type_scat_dispersion_imag
_atom_type_scat_source
C C 0.0033 0.0016 'International Tables Vol C Tables 4.2.6.8 and 6.1.1.4'
H H 0.0000 0.0000 'International Tables Vol C Tables 4.2.6.8 and 6.1.1.4'
O O 0.0106 0.0060 'International Tables Vol C Tables 4.2.6.8 and 6.1.1.4'
F F 0.0171 0.0103 'International Tables Vol C Tables 4.2.6.8 and 6.1.1.4'

loop_
_geom_angle_atom_site_label_1
_geom_angle_atom_site_label_2
_geom_angle_atom_site_label_3
_geom_angle
_geom_angle_site_symmetry_1
_geom_angle_site_symmetry_3
_geom_angle_publ_flag
O1 C1 C2 125.3(3) . . ?
O1 C1 C9 126.1(3) . . ?
C2 C1 C9 108.6(3) . . ?
C7 C2 C3 120.4(3) . . ?
C7 C2 C1 109.0(3) . . ?
C3 C2 C1 130.6(3) . . ?
C4 C3 C2 117.8(3) . . ?
C4 C3 H3 121.1 . . ?
C2 C3 H3 121.1 . . ?
C3 C4 C5 121.4(3) . . ?
C3 C4 H4 119.3 . . ?
C5 C4 H4 119.3 . . ?
C6 C5 C4 120.8(3) . . ?
C6 C5 H5 119.6 . . ?
C4 C5 H5 119.6 . . ?
C5 C6 C7 118.1(3) . . ?
C5 C6 H6 121.0 . . ?
C7 C6 H6 121.0 . . ?
C6 C7 C2 121.5(3) . . ?
C6 C7 C8 128.7(3) . . ?
C2 C7 C8 109.8(3) . . ?
O2 C8 C7 126.3(3) . . ?
O2 C8 C9 125.7(3) . . ?
C7 C8 C9 108.0(3) . . ?
C1 C9 C8 102.4(2) . . ?
C1 C9 C10 116.7(2) . . ?
C8 C9 C10 113.5(2) . . ?
C1 C9 C16 112.4(2) . . ?
C8 C9 C16 105.7(2) . . ?
C10 C9 C16 105.8(2) . . ?
C11 C10 C9 104.2(2) . . ?
C11 C10 H10A 110.9 . . ?
C9 C10 H10A 110.9 . . ?
C11 C10 H10B 110.9 . . ?
C9 C10 H10B 110.9 . . ?
H10A C10 H10B 108.9 . . ?
C12 C11 C10 112.5(3) . . ?
C12 C11 H11 123.8 . . ?
C10 C11 H11 123.8 . . ?
C11 C12 C13 127.5(3) . . ?
C11 C12 C16 113.6(3) . . ?
C13 C12 C16 118.9(3) . . ?
O3 C13 O4 124.3(3) . . ?
O3 C13 C12 124.1(3) . . ?
O4 C13 C12 111.6(3) . . ?
O4 C14 C15 111.4(2) . . ?
O4 C14 H14A 109.3 . . ?
C15 C14 H14A 109.3 . . ?
O4 C14 H14B 109.3 . . ?
C15 C14 H14B 109.3 . . ?
H14A C14 H14B 108.0 . . ?
C14 C15 H15A 98.7 . . ?
C14 C15 H15B 106.8 . . ?
H15A C15 H15B 97.0 . . ?
C14 C15 H15C 106.4 . . ?
H15A C15 H15C 124.6 . . ?
H15B C15 H15C 120.5 . . ?
C17 C16 C12 113.1(2) . . ?
C17 C16 C9 116.3(2) . . ?
C12 C16 C9 101.0(2) . . ?
C17 C16 H16 108.7 . . ?
C12 C16 H16 108.7 . . ?
C9 C16 H16 108.7 . . ?
C18 C17 C22 118.6(3) . . ?
C18 C17 C16 122.0(3) . . ?
C22 C17 C16 119.3(3) . . ?
C19 C18 C17 120.8(3) . . ?
C19 C18 H18 119.6 . . ?
C17 C18 H18 119.6 . . ?
C20 C19 C18 118.7(3) . . ?
C20 C19 H19 120.7 . . ?
C18 C19 H19 120.7 . . ?
C19 C20 F1 119.1(3) . . ?
C19 C20 C21 122.7(3) . . ?
F1 C20 C21 118.2(3) . . ?
C20 C21 C22 118.2(3) . . ?
C20 C21 H21 120.9 . . ?
C22 C21 H21 120.9 . . ?
C21 C22 C17 120.9(3) . . ?
C21 C22 H22 119.5 . . ?
C17 C22 H22 119.5 . . ?
C13 O4 C14 117.0(2) . . ?

loop_
_geom_bond_atom_site_label_1
_geom_bond_atom_site_label_2
_geom_bond_distance
_geom_bond_site_symmetry_2
_geom_bond_publ_flag
C1 O1 1.219(3) . ?
C1 C2 1.481(4) . ?
C1 C9 1.516(4) . ?
C2 C7 1.389(4) . ?
C2 C3 1.387(4) . ?
C3 C4 1.383(4) . ?
C3 H3 0.9500 . ?
C4 C5 1.386(4) . ?
C4 H4 0.9500 . ?
C5 C6 1.375(4) . ?
C5 H5 0.9500 . ?
C6 C7 1.378(4) . ?
C6 H6 0.9500 . ?
C7 C8 1.480(4) . ?
C8 O2 1.213(3) . ?
C8 C9 1.528(4) . ?
C9 C10 1.536(4) . ?
C9 C16 1.593(4) . ?
C10 C11 1.491(4) . ?
C10 H10A 0.9900 . ?
C10 H10B 0.9900 . ?
C11 C12 1.320(4) . ?
C11 H11 0.9500 . ?
C12 C13 1.479(4) . ?
C12 C16 1.514(3) . ?
C13 O3 1.192(3) . ?
C13 O4 1.341(3) . ?
C14 O4 1.456(3) . ?
C14 C15 1.494(4) . ?
C14 H14A 0.9900 . ?
C14 H14B 0.9900 . ?
C15 H15A 1.0776 . ?
C15 H15B 1.0777 . ?
C15 H15C 1.2232 . ?
C16 C17 1.509(3) . ?
C16 H16 1.0000 . ?
C17 C18 1.383(4) . ?
C17 C22 1.385(4) . ?
C18 C19 1.383(4) . ?
C18 H18 0.9500 . ?
C19 C20 1.355(4) . ?
C19 H19 0.9500 . ?
C20 F1 1.362(3) . ?
C20 C21 1.368(4) . ?
C21 C22 1.383(4) . ?
C21 H21 0.9500 . ?
C22 H22 0.9500 . ?
